data_7706328
loop_
_publ_author_name
'Deorukhkar, Neel'
'Besnard, C\'eline'
'Gu\'en\'ee, Laure'
'Piguet, Claude'

_publ_section_title
;
 Tuning spin-crossover transition temperatures in non-symmetrical
 homoleptic meridional/facial [Fe(didentate)<sub>3</sub>]<sup>2+</sup>
 complexes: what for and who cares about it?
;
_journal_issue 4
_journal_name_full 'Dalton transactions (Cambridge, England : 2003)'
_journal_page_first 1206
_journal_page_last 1223
_journal_paper_doi 10.1039/d0dt03828h
_journal_volume 50
_journal_year 2021
_chemical_formula_moiety 'C36 H30 Fe N12, 2(B F4), 0.5(C5 H12 O), 0.2(C2 H3 N), 0.3(C2 N)'
_chemical_formula_sum 'C39.5 H36.6 B2 F8 Fe N12.5 O0.5'
_chemical_formula_weight 923.88
_space_group_crystal_system triclinic
_space_group_IT_number 2
_space_group_name_Hall '-P 1'
_space_group_name_H-M_alt 'P -1'
_atom_sites_solution_hydrogens geom
_atom_sites_solution_primary dual
_atom_sites_solution_secondary difmap
_audit_creation_date 2020-12-04
_audit_creation_method
;
Olex2 1.3
(compiled 2020.11.12 svn.r5f609507 for OlexSys, GUI svn.r6226)
;
_audit_update_record
;
2020-12-05 deposited with the CCDC.	2020-12-15 downloaded from the CCDC.
;
_cell_angle_alpha 77.760(4)
_cell_angle_beta 83.510(4)
_cell_angle_gamma 74.276(4)
_cell_formula_units_Z 2
_cell_length_a 11.8247(6)
_cell_length_b 12.9758(6)
_cell_length_c 14.7202(6)
_cell_measurement_reflns_used 5439
_cell_measurement_temperature 180.00(10)
_cell_measurement_theta_max 68.7860
_cell_measurement_theta_min 3.0490
_cell_volume 2120.94(18)
_computing_cell_refinement 'CrysAlisPro 1.171.39.46 (Rigaku OD, 2018)'
_computing_data_collection 'CrysAlisPro 1.171.39.46 (Rigaku OD, 2018)'
_computing_data_reduction 'CrysAlisPro 1.171.39.46 (Rigaku OD, 2018)'
_computing_molecular_graphics 'Olex2 1.3 (Dolomanov et al., 2009)'
_computing_publication_material 'Olex2 1.3 (Dolomanov et al., 2009)'
_computing_structure_refinement 'SHELXL 2018/3 (Sheldrick, 2015)'
_computing_structure_solution 'SHELXT (Sheldrick, 2015)'
_diffrn_ambient_environment N~2~
_diffrn_ambient_temperature 180.00(10)
_diffrn_detector 'CCD plate'
_diffrn_detector_area_resol_mean 10.4670
_diffrn_detector_type Atlas
_diffrn_measured_fraction_theta_full 0.997
_diffrn_measured_fraction_theta_max 0.968
_diffrn_measurement_details
;
List of Runs (angles in degrees, time in seconds):

  # Type    Start    End  Width  t~exp~   \w     \q     \k     \f   Frames
#--------------------------------------------------------------------------
  1  \w    -64.00  -5.00   1.00    5.00    --  -38.19 125.00 120.00   59
  2  \w   -114.00  -8.00   1.00    5.00    --  -38.19 -38.00-120.00  106
  3  \w   -110.00 -10.00   1.00    5.00    --  -38.19 -57.00   0.00  100
  4  \w      1.00  36.00   1.00    5.00    --   38.19 -99.00 120.00   35
  5  \w     51.00  97.00   1.00    5.00    --   38.19-125.00-120.00   46
  6  \w     72.00 176.00   1.00   20.00    --  100.00  45.00 150.00  104
  7  \w     67.00 172.00   1.00   20.00    --  100.00  30.00 -90.00  105
  8  \w     99.00 129.00   1.00   20.00    --  100.00 -45.00  60.00   30
  9  \w    148.00 177.00   1.00   20.00    --  100.00 111.00  90.00   29
 10  \w    106.00 142.00   1.00   20.00    --  100.00 111.00  90.00   36
 11  \w    102.00 160.00   1.00   20.00    --  100.00 111.00 -30.00   58
 12  \w     60.00 141.00   1.00   20.00    --  100.00 178.00 150.00   81
 13  \w    112.00 138.00   1.00   20.00    --  100.00 178.00 120.00   26
 14  \w     19.00 113.00   1.00   20.00    --  100.00-111.00 120.00   94
 15  \w     58.00  84.00   1.00   20.00    --  100.00 178.00 120.00   26
 16  \w     21.00 112.00   1.00   20.00    --  100.00-111.00 -30.00   91
 17  \w     83.00 137.00   1.00   20.00    --  100.00 178.00 -90.00   54
 18  \w     76.00 131.00   1.00   20.00    --  100.00 -45.00 -90.00   55
 19  \w     99.00 151.00   1.00   20.00    --  100.00 178.00 -30.00   52
 20  \w     60.00 133.00   1.00   20.00    --  100.00 -61.00  30.00   73
 21  \w     17.00  44.00   1.00   20.00    --  100.00 -94.00   0.00   27
 22  \w     83.00 139.00   1.00   20.00    --  100.00 178.00   0.00   56
;
_diffrn_measurement_device 'four-circle diffractometer'
_diffrn_measurement_device_type 'SuperNova, Dual, Cu at home/near, Atlas'
_diffrn_measurement_method '\w scans'
_diffrn_orient_matrix_type 'CrysAlisPro convention (1999,Acta A55,543-557)'
_diffrn_orient_matrix_UB_11 0.0212084000
_diffrn_orient_matrix_UB_12 0.0608976000
_diffrn_orient_matrix_UB_13 -0.0996912000
_diffrn_orient_matrix_UB_21 -0.0957208000
_diffrn_orient_matrix_UB_22 -0.0409809000
_diffrn_orient_matrix_UB_23 -0.0336239000
_diffrn_orient_matrix_UB_31 -0.0936546000
_diffrn_orient_matrix_UB_32 0.1019442000
_diffrn_orient_matrix_UB_33 0.0209668000
_diffrn_radiation_monochromator mirror
_diffrn_radiation_probe x-ray
_diffrn_radiation_type 'Cu K\a'
_diffrn_radiation_wavelength 1.54184
_diffrn_reflns_av_R_equivalents 0.0291
_diffrn_reflns_av_unetI/netI 0.0368
_diffrn_reflns_Laue_measured_fraction_full 0.997
_diffrn_reflns_Laue_measured_fraction_max 0.968
_diffrn_reflns_limit_h_max 14
_diffrn_reflns_limit_h_min -14
_diffrn_reflns_limit_k_max 15
_diffrn_reflns_limit_k_min -12
_diffrn_reflns_limit_l_max 17
_diffrn_reflns_limit_l_min -17
_diffrn_reflns_number 16085
_diffrn_reflns_point_group_measured_fraction_full 0.997
_diffrn_reflns_point_group_measured_fraction_max 0.968
_diffrn_reflns_theta_full 67.500
_diffrn_reflns_theta_max 69.825
_diffrn_reflns_theta_min 3.077
_diffrn_source 'micro-focus sealed X-ray tube'
_diffrn_source_type 'SuperNova (Cu) X-ray Source'
_exptl_absorpt_coefficient_mu 3.579
_exptl_absorpt_correction_T_max 0.852
_exptl_absorpt_correction_T_min 0.558
_exptl_absorpt_correction_type analytical
_exptl_absorpt_process_details
;
CrysAlisPro 1.171.39.46 (Rigaku Oxford Diffraction, 2018)
Analytical numeric absorption correction using a multifaceted crystal
			model based on expressions derived by R.C. Clark & J.S. Reid.
(Clark, R. C. & Reid, J. S. (1995). Acta Cryst. A51, 887-897)
Empirical absorption correction using spherical harmonics,
 implemented in SCALE3 ABSPACK scaling algorithm.
;
_exptl_crystal_colour red
_exptl_crystal_colour_primary red
_exptl_crystal_density_diffrn 1.447
_exptl_crystal_description plate
_exptl_crystal_F_000 946
_exptl_crystal_size_max 0.329
_exptl_crystal_size_mid 0.128
_exptl_crystal_size_min 0.051
_refine_diff_density_max 0.502
_refine_diff_density_min -0.396
_refine_diff_density_rms 0.058
_refine_ls_extinction_method none
_refine_ls_goodness_of_fit_ref 1.028
_refine_ls_hydrogen_treatment constr
_refine_ls_matrix_type full
_refine_ls_number_parameters 624
_refine_ls_number_reflns 7746
_refine_ls_number_restraints 14
_refine_ls_restrained_S_all 1.027
_refine_ls_R_factor_all 0.0724
_refine_ls_R_factor_gt 0.0590
_refine_ls_shift/su_max 0.001
_refine_ls_shift/su_mean 0.000
_refine_ls_structure_factor_coef Fsqd
_refine_ls_weighting_details 'w=1/[\s^2^(Fo^2^)+(0.1144P)^2^+0.3293P] where P=(Fo^2^+2Fc^2^)/3'
_refine_ls_weighting_scheme calc
_refine_ls_wR_factor_gt 0.1660
_refine_ls_wR_factor_ref 0.1819
_reflns_Friedel_coverage 0.000
_reflns_number_gt 6203
_reflns_number_total 7746
_reflns_threshold_expression 'I > 2\s(I)'
_cod_data_source_file d0dt03828h2.cif
_cod_data_source_block 7_FeL6BF4
_cod_depositor_comments 'Adding full bibliography for 7706322--7706338.cif.'
_cod_original_cell_volume 2120.94(17)
_cod_original_formula_sum 'C39.50 H36.60 B2 F8 Fe N12.50 O0.50'
_cod_database_code 7706328
_shelx_shelxl_version_number 2018/3
_chemical_oxdiff_formula 'C38.5 H36 B2 F8 Fe N12 O0.5'
_shelx_space_group_comment
;
The symmetry employed for this shelxl refinement is uniquely defined
by the following loop, which should always be used as a source of
symmetry information in preference to the above space-group names.
They are only intended as comments.
;
_reflns_odcompleteness_completeness 99.89
_reflns_odcompleteness_iscentric 1
_reflns_odcompleteness_theta 66.97
_olex2_refinement_description
;
1. Fixed Uiso
 At 1.2 times of:
  All C(H) groups
 At 1.5 times of:
  All C(H,H,H) groups
2. Shared sites
{C5S, C38}
3. Restrained distances
 C1A-C1B
 1.456 with sigma of 0.01
 C1A-N1
 1.137 with sigma of 0.01
 N1-C1A
 1.14 with sigma of 0.02
 C1C-N13
 1.137 with sigma of 0.01
 C1B-N1
 2.593 with sigma of 0.02
 C1C-C1D
 1.456 with sigma of 0.01
 C1D-N13
 2.593 with sigma of 0.02
 N13-C1C
 1.14 with sigma of 0.02
 N13-C1D
 2.59 with sigma of 0.04
 N1-C1B
 2.59 with sigma of 0.04
4. Uiso/Uaniso restraints and constraints
N1 \\sim C1A \\sim C1B: within 2A with sigma of 0.04 and sigma for terminal
atoms of 0.08 within 2A
N13 \\sim C1C \\sim C1D: within 2A with sigma of 0.04 and sigma for terminal
atoms of 0.08 within 2A
Uanis(F7B) = Uanis(F7A)
Uanis(F8B) = Uanis(F8A)
Uanis(F6B) = Uanis(F6A)
Uiso(C5S) = Uiso(C38)
Uiso(N37) = Uiso(C39) = Uiso(C38)
Uiso(N1) = Uiso(C1A) = Uiso(C1B) = Uiso(C1D) = Uiso(C1C) = Uiso(N13)
5. Rigid body (RIGU) restrains
 N13, C1C, C1D
 with sigma for 1-2 distances of 0.004 and sigma for 1-3 distances of 0.004
 N1, C1A, C1B
 with sigma for 1-2 distances of 0.004 and sigma for 1-3 distances of 0.004
6. Others
 Sof(F6B)=Sof(F7B)=Sof(F8B)=1-FVAR(1)
 Sof(F6A)=Sof(F7A)=Sof(F8A)=FVAR(1)
 Fixed Sof: O2S(0.5) C1S(0.5) H1SA(0.5) H1SB(0.5) H1SC(0.5) C3S(0.5) C4S(0.5)
 H4SA(0.5) H4SB(0.5) H4SC(0.5) C5S(0.5) H5SA(0.5) H5SB(0.5) H5SC(0.5) C6S(0.5)
 H6SA(0.5) H6SB(0.5) H6SC(0.5) N37(0.2) C38(0.2) C39(0.2) H39A(0.2) H39B(0.2)
 H39C(0.2) N1(0.15) C1A(0.15) C1B(0.15) N13(0.15) C1C(0.15) C1D(0.15)
7.a Aromatic/amide H refined with riding coordinates:
 C2(H2), C3(H3), C4(H4), C5(H5), C10(H10), C11(H11), C12(H12), C14(H14),
 C1(H1), C16(H16), C17(H17), C22(H22), C23(H23), C24(H24), C26(H26), C27(H27),
 C28(H28), C29(H29), C34(H34), C35(H35), C36(H36)
7.b Idealised Me refined as rotating group:
 C8(H8A,H8B,H8C), C20(H20A,H20B,H20C), C32(H32A,H32B,H32C), C1S(H1SA,H1SB,
 H1SC), C4S(H4SA,H4SB,H4SC), C5S(H5SA,H5SB,H5SC), C6S(H6SA,H6SB,H6SC), C39(H39A,
 H39B,H39C)
;
_olex2_submission_special_instructions 'No special instructions were received'
_oxdiff_exptl_absorpt_empirical_details
;
Empirical correction (ABSPACK) includes:
- Absorption correction using spherical harmonics
- Frame scaling
;
_oxdiff_exptl_absorpt_empirical_full_max 1.310
_oxdiff_exptl_absorpt_empirical_full_min 0.761

loop_
_space_group_symop_operation_xyz
'x, y, z'
'-x, -y, -z'

loop_
_atom_site_label
_atom_site_type_symbol
_atom_site_fract_x
_atom_site_fract_y
_atom_site_fract_z
_atom_site_U_iso_or_equiv
_atom_site_adp_type
_atom_site_occupancy
_atom_site_site_symmetry_order
_atom_site_calc_flag
_atom_site_refinement_flags_posn
_atom_site_refinement_flags_adp
_atom_site_refinement_flags_occupancy
_atom_site_disorder_assembly
_atom_site_disorder_group
Fe1 Fe 0.71821(4) 0.68491(4) 0.66596(3) 0.05179(17) Uani 1 1 d . . . . .
N14 N 0.8982(2) 0.6101(2) 0.68058(18) 0.0568(6) Uani 1 1 d . . . . .
N2 N 1.0479(2) 0.4627(2) 0.6722(2) 0.0634(7) Uani 1 1 d . . . . .
N3 N 0.7516(2) 0.5564(2) 0.58836(18) 0.0581(6) Uani 1 1 d . . . . .
N4 N 0.9019(3) 0.4049(2) 0.5483(2) 0.0706(8) Uani 1 1 d . . . . .
N5 N 0.7325(2) 0.8037(2) 0.54655(18) 0.0564(6) Uani 1 1 d . . . . .
N6 N 0.6549(3) 0.8985(2) 0.4127(2) 0.0640(7) Uani 1 1 d . . . . .
N7 N 0.5411(2) 0.7427(2) 0.62177(19) 0.0593(6) Uani 1 1 d . . . . .
N8 N 0.4256(3) 0.8685(3) 0.5034(2) 0.0689(7) Uani 1 1 d . . . . .
N9 N 0.6983(2) 0.7762(2) 0.7683(2) 0.0600(6) Uani 1 1 d . . . . .
N10 N 0.6548(3) 0.7928(3) 0.9165(2) 0.0783(9) Uani 1 1 d . . . . .
N11 N 0.6722(3) 0.5775(2) 0.7887(2) 0.0634(7) Uani 1 1 d . . . . .
N12 N 0.6463(4) 0.5594(3) 0.9526(2) 0.0894(10) Uani 1 1 d . . . . .
C41 C 0.9903(3) 0.6167(3) 0.7277(2) 0.0618(8) Uani 1 1 d . . . . .
C2 C 1.0007(4) 0.6980(4) 0.7726(3) 0.0736(9) Uani 1 1 d . . . . .
H2 H 0.938037 0.761116 0.776067 0.088 Uiso 1 1 calc R U . . .
C3 C 1.1059(4) 0.6824(4) 0.8117(3) 0.0838(11) Uani 1 1 d . . . . .
H3 H 1.116830 0.736287 0.842176 0.101 Uiso 1 1 calc R U . . .
C4 C 1.1980(4) 0.5875(5) 0.8073(3) 0.0891(13) Uani 1 1 d . . . . .
H4 H 1.268717 0.579035 0.836063 0.107 Uiso 1 1 calc R U . . .
C5 C 1.1894(3) 0.5080(4) 0.7636(3) 0.0782(10) Uani 1 1 d . . . . .
H5 H 1.252130 0.444665 0.760957 0.094 Uiso 1 1 calc R U . . .
C6 C 1.0835(3) 0.5242(3) 0.7227(2) 0.0652(8) Uani 1 1 d . . . . .
C7 C 0.9370(3) 0.5177(2) 0.6484(2) 0.0580(7) Uani 1 1 d . . . . .
C8 C 1.1180(4) 0.3572(3) 0.6523(3) 0.0803(11) Uani 1 1 d . . . . .
H8A H 1.132460 0.362335 0.584834 0.120 Uiso 1 1 calc R U . . .
H8B H 1.075062 0.301406 0.677208 0.120 Uiso 1 1 calc R U . . .
H8C H 1.193249 0.337332 0.681624 0.120 Uiso 1 1 calc R U . . .
C9 C 0.8612(3) 0.4884(3) 0.5917(2) 0.0582(7) Uani 1 1 d . . . . .
C10 C 0.8244(4) 0.3868(3) 0.4971(3) 0.0747(10) Uani 1 1 d . . . . .
H10 H 0.849260 0.326846 0.465691 0.090 Uiso 1 1 calc R U . . .
C11 C 0.7130(4) 0.4494(3) 0.4880(3) 0.0762(10) Uani 1 1 d . . . . .
H11 H 0.660761 0.435395 0.450321 0.091 Uiso 1 1 calc R U . . .
C12 C 0.6783(3) 0.5349(3) 0.5358(3) 0.0683(8) Uani 1 1 d . . . . .
H12 H 0.600165 0.579715 0.531389 0.082 Uiso 1 1 calc R U . . .
C13 C 0.8173(3) 0.8455(3) 0.4912(2) 0.0588(7) Uani 1 1 d . . . . .
C14 C 0.9314(3) 0.8411(3) 0.5086(3) 0.0702(9) Uani 1 1 d . . . . .
H14 H 0.963956 0.803027 0.566067 0.084 Uiso 1 1 calc R U . . .
C1 C 0.9959(4) 0.8940(4) 0.4397(3) 0.0827(11) Uani 1 1 d . . . . .
H1 H 1.074546 0.891497 0.449976 0.099 Uiso 1 1 calc R U . . .
C16 C 0.9488(4) 0.9513(3) 0.3549(3) 0.0830(11) Uani 1 1 d . . . . .
H16 H 0.996222 0.986428 0.308884 0.100 Uiso 1 1 calc R U . . .
C17 C 0.8357(4) 0.9577(3) 0.3369(3) 0.0808(11) Uani 1 1 d . . . . .
H17 H 0.803309 0.996631 0.279564 0.097 Uiso 1 1 calc R U . . .
C18 C 0.7705(3) 0.9044(3) 0.4068(3) 0.0642(8) Uani 1 1 d . . . . .
C19 C 0.6363(3) 0.8395(2) 0.4978(2) 0.0560(7) Uani 1 1 d . . . . .
C20 C 0.5722(4) 0.9456(4) 0.3382(3) 0.0879(13) Uani 1 1 d . . . . .
H20A H 0.615326 0.968572 0.279937 0.132 Uiso 1 1 calc R U . . .
H20B H 0.513071 1.008845 0.355151 0.132 Uiso 1 1 calc R U . . .
H20C H 0.533138 0.890810 0.330086 0.132 Uiso 1 1 calc R U . . .
C21 C 0.5266(3) 0.8160(3) 0.5410(2) 0.0584(7) Uani 1 1 d . . . . .
C22 C 0.3297(3) 0.8437(3) 0.5502(3) 0.0768(10) Uani 1 1 d . . . . .
H22 H 0.255233 0.878910 0.525267 0.092 Uiso 1 1 calc R U . . .
C23 C 0.3337(3) 0.7704(3) 0.6321(3) 0.0752(10) Uani 1 1 d . . . . .
H23 H 0.264102 0.754465 0.663929 0.090 Uiso 1 1 calc R U . . .
C24 C 0.4429(3) 0.7202(3) 0.6669(3) 0.0669(8) Uani 1 1 d . . . . .
H24 H 0.448703 0.668837 0.723800 0.080 Uiso 1 1 calc R U . . .
C25 C 0.7004(3) 0.8804(3) 0.7757(3) 0.0632(8) Uani 1 1 d . . . . .
C26 C 0.7255(3) 0.9665(3) 0.7085(3) 0.0684(9) Uani 1 1 d . . . . .
H26 H 0.746189 0.959244 0.645468 0.082 Uiso 1 1 calc R U . . .
C27 C 0.7190(4) 1.0617(3) 0.7375(3) 0.0792(11) Uani 1 1 d . . . . .
H27 H 0.734550 1.122076 0.693515 0.095 Uiso 1 1 calc R U . A 3
C28 C 0.6901(4) 1.0718(4) 0.8296(4) 0.0915(13) Uani 1 1 d . . . B 3
H28 H 0.686754 1.139235 0.846739 0.110 Uiso 1 1 calc R U . B 3
C29 C 0.6661(5) 0.9885(4) 0.8973(4) 0.0907(12) Uani 1 1 d . . . . .
H29 H 0.645956 0.996636 0.960172 0.109 Uiso 1 1 calc R U . B 3
C30 C 0.6729(4) 0.8919(3) 0.8686(3) 0.0733(9) Uani 1 1 d . . . . .
C31 C 0.6712(3) 0.7279(3) 0.8536(3) 0.0655(8) Uani 1 1 d . . . . .
C32 C 0.6180(6) 0.7703(4) 1.0158(3) 0.1046(16) Uani 1 1 d . . . . .
H32A H 0.687397 0.734677 1.052051 0.157 Uiso 1 1 calc R U . . .
H32B H 0.564701 0.722241 1.025758 0.157 Uiso 1 1 calc R U . . .
H32C H 0.577264 0.838933 1.035985 0.157 Uiso 1 1 calc R U . . .
C33 C 0.6622(3) 0.6145(3) 0.8682(3) 0.0666(8) Uani 1 1 d . . . . .
C34 C 0.6376(5) 0.4563(4) 0.9578(4) 0.0958(14) Uani 1 1 d . . . . .
H34 H 0.627931 0.412720 1.017268 0.115 Uiso 1 1 calc R U . . .
C35 C 0.6422(4) 0.4132(3) 0.8803(4) 0.0880(12) Uani 1 1 d . . . . .
H35 H 0.632490 0.341963 0.884793 0.106 Uiso 1 1 calc R U . . .
C36 C 0.6611(4) 0.4759(3) 0.7965(3) 0.0741(10) Uani 1 1 d . . . . .
H36 H 0.666703 0.446784 0.741675 0.089 Uiso 1 1 calc R U . . .
F1 F 0.3913(4) 0.7365(3) 0.8698(2) 0.1435(14) Uani 1 1 d . . . . .
F2 F 0.3922(4) 0.9102(4) 0.8662(3) 0.1644(18) Uani 1 1 d . . . . .
F3 F 0.3104(4) 0.8176(2) 0.98686(19) 0.1216(11) Uani 1 1 d . . . . .
F4 F 0.2240(4) 0.8714(3) 0.8521(3) 0.1561(17) Uani 1 1 d . . . . .
B1 B 0.3310(6) 0.8353(4) 0.8932(3) 0.0857(14) Uani 1 1 d . . . . .
B2 B 0.5010(4) 0.3507(4) 0.6783(4) 0.0779(12) Uani 1 1 d . . . . .
F5 F 0.4720(2) 0.46425(18) 0.6639(2) 0.0924(7) Uani 1 1 d . . . . .
F6A F 0.412(2) 0.3081(15) 0.7095(15) 0.1272(15) Uani 0.202(5) 1 d . . P C 1
F7A F 0.5828(14) 0.3005(12) 0.7349(18) 0.1257(17) Uani 0.202(5) 1 d . . P C 1
F8A F 0.539(3) 0.3248(15) 0.5916(19) 0.158(3) Uani 0.202(5) 1 d . . P C 1
F6B F 0.4628(5) 0.3126(4) 0.7678(3) 0.1272(15) Uani 0.798(5) 1 d . . P C 2
F7B F 0.6203(3) 0.3153(3) 0.6749(4) 0.1257(17) Uani 0.798(5) 1 d . . P C 2
F8B F 0.4428(7) 0.3174(3) 0.6209(4) 0.158(3) Uani 0.798(5) 1 d . . P C 2
O2S O 1.1360(6) 0.2451(6) 0.8689(5) 0.0982(19) Uani 0.5 1 d . . P D 1
C1S C 1.2169(10) 0.1534(9) 0.8444(8) 0.104(3) Uani 0.5 1 d . . P D 1
H1SA H 1.272649 0.176497 0.794970 0.155 Uiso 0.5 1 calc R U P D 1
H1SB H 1.175047 0.108747 0.822069 0.155 Uiso 0.5 1 calc R U P D 1
H1SC H 1.259677 0.110500 0.898925 0.155 Uiso 0.5 1 calc R U P D 1
C3S C 1.0225(10) 0.2251(11) 0.9158(7) 0.095(3) Uani 0.5 1 d . . P D 1
C4S C 0.9622(10) 0.3449(11) 0.9289(10) 0.125(4) Uani 0.5 1 d . . P D 1
H4SA H 1.018952 0.374870 0.951568 0.188 Uiso 0.5 1 calc R U P D 1
H4SB H 0.894733 0.345037 0.974136 0.188 Uiso 0.5 1 calc R U P D 1
H4SC H 0.935271 0.389684 0.869053 0.188 Uiso 0.5 1 calc R U P D 1
C5S C 0.9478(10) 0.2025(9) 0.8556(8) 0.130(3) Uiso 0.5 1 d . . P D 1
H5SA H 0.924564 0.265807 0.805608 0.195 Uiso 0.5 1 calc R U P D 1
H5SB H 0.877399 0.187159 0.891775 0.195 Uiso 0.5 1 calc R U P D 1
H5SC H 0.990745 0.138979 0.828657 0.195 Uiso 0.5 1 calc R U P D 1
C6S C 1.0470(12) 0.1540(11) 1.0073(8) 0.133(5) Uani 0.5 1 d . . P D 1
H6SA H 1.084197 0.079092 0.998837 0.199 Uiso 0.5 1 calc R U P D 1
H6SB H 0.973105 0.155842 1.045265 0.199 Uiso 0.5 1 calc R U P D 1
H6SC H 1.099989 0.179633 1.038642 0.199 Uiso 0.5 1 calc R U P D 1
N37 N 0.976(3) 0.120(3) 0.910(2) 0.130(3) Uiso 0.2 1 d . . P E 2
C38 C 0.9478(10) 0.2025(9) 0.8556(8) 0.130(3) Uiso 0.2 1 d . . P E 2
C39 C 0.900(4) 0.277(3) 0.788(3) 0.130(3) Uiso 0.2 1 d . . P E 2
H39A H 0.936911 0.258321 0.728822 0.195 Uiso 0.2 1 calc R U P E 2
H39B H 0.911571 0.347119 0.794190 0.195 Uiso 0.2 1 calc R U P E 2
H39C H 0.815779 0.281614 0.790753 0.195 Uiso 0.2 1 calc R U P E 2
N1 N 1.043(5) 0.267(4) 0.922(4) 0.145(8) Uiso 0.15 1 d D U P F 3
C1A C 1.036(5) 0.341(4) 0.955(4) 0.145(8) Uiso 0.15 1 d D U P F 3
C1B C 0.995(5) 0.453(4) 0.971(4) 0.145(8) Uiso 0.15 1 d D U P F 3
N13 N 0.950(4) 0.616(4) 1.020(3) 0.145(8) Uiso 0.15 1 d D U P G 4
C1C C 0.968(4) 0.537(4) 0.992(4) 0.145(8) Uiso 0.15 1 d D U P G 4
C1D C 0.951(5) 0.458(4) 0.940(4) 0.145(8) Uiso 0.15 1 d D U P G 4

loop_
_atom_site_aniso_label
_atom_site_aniso_U_11
_atom_site_aniso_U_22
_atom_site_aniso_U_33
_atom_site_aniso_U_23
_atom_site_aniso_U_13
_atom_site_aniso_U_12
Fe1 0.0557(3) 0.0483(3) 0.0484(3) -0.00236(18) -0.00668(18) -0.01193(19)
N14 0.0655(15) 0.0517(14) 0.0515(13) -0.0014(11) -0.0115(11) -0.0152(11)
N2 0.0625(15) 0.0598(15) 0.0617(15) -0.0021(12) -0.0094(12) -0.0099(12)
N3 0.0634(15) 0.0587(14) 0.0533(14) -0.0073(11) -0.0033(11) -0.0202(12)
N4 0.087(2) 0.0548(15) 0.0687(17) -0.0120(13) -0.0055(15) -0.0148(14)
N5 0.0568(14) 0.0616(15) 0.0534(13) -0.0108(11) -0.0039(11) -0.0193(11)
N6 0.0644(15) 0.0573(15) 0.0620(16) 0.0072(12) -0.0088(12) -0.0139(12)
N7 0.0637(15) 0.0526(14) 0.0609(15) -0.0107(12) 0.0040(12) -0.0167(11)
N8 0.0577(15) 0.0703(18) 0.0780(19) -0.0088(15) -0.0112(13) -0.0164(13)
N9 0.0611(14) 0.0499(13) 0.0666(16) -0.0035(12) -0.0058(12) -0.0149(11)
N10 0.103(2) 0.0699(19) 0.0660(18) -0.0122(15) -0.0061(16) -0.0292(17)
N11 0.0708(16) 0.0518(14) 0.0681(17) -0.0002(12) -0.0150(13) -0.0206(12)
N12 0.123(3) 0.080(2) 0.0667(19) 0.0080(16) -0.0138(19) -0.043(2)
C41 0.0682(19) 0.0675(19) 0.0496(16) -0.0004(14) -0.0083(14) -0.0231(15)
C2 0.082(2) 0.083(2) 0.062(2) -0.0101(18) -0.0117(17) -0.0315(19)
C3 0.088(3) 0.107(3) 0.068(2) -0.015(2) -0.0104(19) -0.044(2)
C4 0.069(2) 0.128(4) 0.071(2) -0.004(2) -0.0166(19) -0.034(2)
C5 0.067(2) 0.099(3) 0.065(2) -0.004(2) -0.0112(17) -0.022(2)
C6 0.0667(19) 0.071(2) 0.0524(17) 0.0037(15) -0.0078(14) -0.0191(16)
C7 0.0634(17) 0.0490(16) 0.0566(16) -0.0018(13) -0.0064(14) -0.0110(13)
C8 0.070(2) 0.067(2) 0.091(3) -0.007(2) -0.0051(19) -0.0019(17)
C9 0.0667(18) 0.0511(16) 0.0546(16) -0.0025(13) -0.0031(14) -0.0171(14)
C10 0.090(3) 0.065(2) 0.075(2) -0.0204(18) -0.0042(19) -0.0241(19)
C11 0.086(3) 0.081(2) 0.073(2) -0.0229(19) -0.0037(19) -0.034(2)
C12 0.068(2) 0.076(2) 0.066(2) -0.0138(17) -0.0066(16) -0.0251(17)
C13 0.0618(17) 0.0564(17) 0.0598(17) -0.0136(14) 0.0013(14) -0.0175(14)
C14 0.0607(19) 0.083(2) 0.069(2) -0.0152(18) -0.0002(16) -0.0231(17)
C1 0.067(2) 0.090(3) 0.095(3) -0.019(2) 0.004(2) -0.029(2)
C16 0.076(2) 0.074(2) 0.094(3) -0.002(2) 0.012(2) -0.0276(19)
C17 0.082(2) 0.064(2) 0.083(3) 0.0116(18) 0.003(2) -0.0186(18)
C18 0.0637(18) 0.0517(17) 0.070(2) -0.0019(15) -0.0016(15) -0.0116(14)
C19 0.0587(17) 0.0513(15) 0.0569(17) -0.0074(13) -0.0057(13) -0.0131(13)
C20 0.076(2) 0.096(3) 0.074(2) 0.024(2) -0.0183(19) -0.017(2)
C21 0.0599(17) 0.0539(16) 0.0621(18) -0.0104(14) -0.0051(14) -0.0155(13)
C22 0.0600(19) 0.080(2) 0.092(3) -0.015(2) -0.0101(18) -0.0187(17)
C23 0.062(2) 0.077(2) 0.091(3) -0.022(2) 0.0087(18) -0.0259(17)
C24 0.070(2) 0.0604(18) 0.071(2) -0.0144(16) 0.0087(16) -0.0213(15)
C25 0.0553(16) 0.0468(16) 0.085(2) -0.0092(15) -0.0096(15) -0.0089(13)
C26 0.0645(19) 0.0480(17) 0.087(2) -0.0088(16) -0.0008(17) -0.0086(14)
C27 0.075(2) 0.0457(17) 0.112(3) -0.0106(19) -0.002(2) -0.0118(15)
C28 0.100(3) 0.062(2) 0.115(4) -0.027(2) -0.007(3) -0.017(2)
C29 0.109(3) 0.072(2) 0.095(3) -0.025(2) -0.005(3) -0.023(2)
C30 0.076(2) 0.065(2) 0.079(2) -0.0120(18) -0.0077(18) -0.0174(17)
C31 0.071(2) 0.0613(19) 0.0642(19) -0.0024(15) -0.0111(15) -0.0209(15)
C32 0.159(5) 0.100(3) 0.066(2) -0.015(2) 0.003(3) -0.055(3)
C33 0.077(2) 0.0585(18) 0.0628(19) 0.0025(15) -0.0116(16) -0.0215(16)
C34 0.119(4) 0.078(3) 0.088(3) 0.019(2) -0.021(3) -0.043(3)
C35 0.102(3) 0.061(2) 0.100(3) 0.009(2) -0.023(2) -0.031(2)
C36 0.082(2) 0.0511(18) 0.089(3) 0.0023(17) -0.0185(19) -0.0226(16)
F1 0.221(4) 0.118(3) 0.090(2) -0.0308(18) 0.023(2) -0.046(3)
F2 0.187(4) 0.145(3) 0.169(4) 0.053(3) -0.048(3) -0.104(3)
F3 0.191(3) 0.0944(19) 0.0687(15) -0.0062(13) -0.0067(18) -0.025(2)
F4 0.193(4) 0.120(3) 0.162(3) 0.035(2) -0.096(3) -0.065(3)
B1 0.121(4) 0.075(3) 0.065(2) 0.010(2) -0.023(3) -0.043(3)
B2 0.072(3) 0.064(2) 0.095(3) -0.003(2) -0.021(2) -0.015(2)
F5 0.0814(14) 0.0605(12) 0.132(2) -0.0099(13) -0.0262(14) -0.0112(10)
F6A 0.161(4) 0.111(3) 0.096(3) 0.006(2) 0.009(3) -0.038(3)
F7A 0.079(2) 0.0603(16) 0.215(5) 0.000(2) 0.019(3) -0.0101(14)
F8A 0.241(7) 0.080(2) 0.173(5) -0.013(3) -0.127(6) -0.035(3)
F6B 0.161(4) 0.111(3) 0.096(3) 0.006(2) 0.009(3) -0.038(3)
F7B 0.079(2) 0.0603(16) 0.215(5) 0.000(2) 0.019(3) -0.0101(14)
F8B 0.241(7) 0.080(2) 0.173(5) -0.013(3) -0.127(6) -0.035(3)
O2S 0.088(4) 0.113(5) 0.096(4) -0.037(4) -0.001(3) -0.017(3)
C1S 0.100(7) 0.112(7) 0.099(7) -0.042(6) -0.024(5) -0.003(6)
C3S 0.092(6) 0.128(9) 0.072(5) -0.030(6) 0.013(4) -0.037(6)
C4S 0.080(6) 0.129(10) 0.131(10) 0.001(8) 0.003(6) 0.010(6)
C6S 0.129(9) 0.115(9) 0.106(8) 0.001(7) 0.022(7) 0.021(7)

loop_
_atom_type_symbol
_atom_type_description
_atom_type_scat_dispersion_real
_atom_type_scat_dispersion_imag
_atom_type_scat_source
C C 0.0181 0.0091 'International Tables Vol C Tables 4.2.6.8 and 6.1.1.4'
H H 0.0000 0.0000 'International Tables Vol C Tables 4.2.6.8 and 6.1.1.4'
B B 0.0090 0.0039 'International Tables Vol C Tables 4.2.6.8 and 6.1.1.4'
F F 0.0727 0.0534 'International Tables Vol C Tables 4.2.6.8 and 6.1.1.4'
Fe Fe -1.1336 3.1974 'International Tables Vol C Tables 4.2.6.8 and 6.1.1.4'
N N 0.0311 0.0180 'International Tables Vol C Tables 4.2.6.8 and 6.1.1.4'
O O 0.0492 0.0322 'International Tables Vol C Tables 4.2.6.8 and 6.1.1.4'

loop_
_exptl_crystal_face_index_h
_exptl_crystal_face_index_k
_exptl_crystal_face_index_l
_exptl_crystal_face_perp_dist
0 0 1 0.0333
0 0 -1 0.0173
-2 -1 -1 0.0731
1 1 1 0.0438
3 -2 0 0.1545
-3 2 0 0.1545
-4 -7 -6 0.0301

loop_
_geom_angle_atom_site_label_1
_geom_angle_atom_site_label_2
_geom_angle_atom_site_label_3
_geom_angle
_geom_angle_site_symmetry_1
_geom_angle_site_symmetry_3
_geom_angle_publ_flag
N14 Fe1 N3 76.61(11) . . ?
N14 Fe1 N5 98.56(10) . . ?
N14 Fe1 N7 165.93(11) . . ?
N14 Fe1 N11 91.15(11) . . ?
N3 Fe1 N7 90.21(11) . . ?
N3 Fe1 N11 90.08(11) . . ?
N5 Fe1 N3 93.30(10) . . ?
N5 Fe1 N7 77.00(10) . . ?
N5 Fe1 N11 170.21(11) . . ?
N7 Fe1 N11 93.82(11) . . ?
N9 Fe1 N14 96.38(11) . . ?
N9 Fe1 N3 165.48(11) . . ?
N9 Fe1 N5 100.37(11) . . ?
N9 Fe1 N7 97.56(11) . . ?
N9 Fe1 N11 77.23(11) . . ?
C41 N14 Fe1 139.1(2) . . ?
C7 N14 Fe1 114.7(2) . . ?
C7 N14 C41 105.2(3) . . ?
C6 N2 C8 124.9(3) . . ?
C7 N2 C6 106.2(3) . . ?
C7 N2 C8 128.8(3) . . ?
C9 N3 Fe1 116.1(2) . . ?
C12 N3 Fe1 128.4(2) . . ?
C12 N3 C9 115.5(3) . . ?
C9 N4 C10 115.4(3) . . ?
C13 N5 Fe1 139.6(2) . . ?
C19 N5 Fe1 113.9(2) . . ?
C19 N5 C13 105.3(3) . . ?
C18 N6 C20 125.4(3) . . ?
C19 N6 C18 106.3(3) . . ?
C19 N6 C20 128.2(3) . . ?
C21 N7 Fe1 115.4(2) . . ?
C24 N7 Fe1 128.2(3) . . ?
C24 N7 C21 116.3(3) . . ?
C21 N8 C22 115.6(3) . . ?
C25 N9 Fe1 138.5(2) . . ?
C31 N9 Fe1 115.8(2) . . ?
C31 N9 C25 105.7(3) . . ?
C30 N10 C32 124.5(4) . . ?
C31 N10 C30 106.7(3) . . ?
C31 N10 C32 128.7(4) . . ?
C33 N11 Fe1 115.2(2) . . ?
C33 N11 C36 116.2(3) . . ?
C36 N11 Fe1 128.4(3) . . ?
C33 N12 C34 115.8(4) . . ?
N14 C41 C2 130.5(3) . . ?
N14 C41 C6 108.5(3) . . ?
C2 C41 C6 121.0(3) . . ?
C41 C2 H2 121.5 . . ?
C3 C2 C41 116.9(4) . . ?
C3 C2 H2 121.5 . . ?
C2 C3 H3 119.4 . . ?
C2 C3 C4 121.1(4) . . ?
C4 C3 H3 119.4 . . ?
C3 C4 H4 118.6 . . ?
C5 C4 C3 122.7(4) . . ?
C5 C4 H4 118.6 . . ?
C4 C5 H5 121.8 . . ?
C4 C5 C6 116.3(4) . . ?
C6 C5 H5 121.8 . . ?
N2 C6 C41 107.0(3) . . ?
N2 C6 C5 131.1(4) . . ?
C5 C6 C41 121.9(4) . . ?
N14 C7 N2 113.1(3) . . ?
N14 C7 C9 118.9(3) . . ?
N2 C7 C9 128.0(3) . . ?
N2 C8 H8A 109.5 . . ?
N2 C8 H8B 109.5 . . ?
N2 C8 H8C 109.5 . . ?
H8A C8 H8B 109.5 . . ?
H8A C8 H8C 109.5 . . ?
H8B C8 H8C 109.5 . . ?
N3 C9 C7 112.7(3) . . ?
N4 C9 N3 126.5(3) . . ?
N4 C9 C7 120.8(3) . . ?
N4 C10 H10 118.3 . . ?
N4 C10 C11 123.4(4) . . ?
C11 C10 H10 118.3 . . ?
C10 C11 H11 121.4 . . ?
C10 C11 C12 117.1(4) . . ?
C12 C11 H11 121.4 . . ?
N3 C12 C11 122.0(4) . . ?
N3 C12 H12 119.0 . . ?
C11 C12 H12 119.0 . . ?
N5 C13 C14 130.7(3) . . ?
N5 C13 C18 109.3(3) . . ?
C14 C13 C18 120.0(3) . . ?
C13 C14 H14 121.1 . . ?
C1 C14 C13 117.7(4) . . ?
C1 C14 H14 121.1 . . ?
C14 C1 H1 119.1 . . ?
C14 C1 C16 121.8(4) . . ?
C16 C1 H1 119.1 . . ?
C1 C16 H16 119.4 . . ?
C17 C16 C1 121.3(4) . . ?
C17 C16 H16 119.4 . . ?
C16 C17 H17 121.6 . . ?
C16 C17 C18 116.8(4) . . ?
C18 C17 H17 121.6 . . ?
N6 C18 C13 106.2(3) . . ?
N6 C18 C17 131.4(4) . . ?
C17 C18 C13 122.4(4) . . ?
N5 C19 N6 112.8(3) . . ?
N5 C19 C21 118.9(3) . . ?
N6 C19 C21 128.3(3) . . ?
N6 C20 H20A 109.5 . . ?
N6 C20 H20B 109.5 . . ?
N6 C20 H20C 109.5 . . ?
H20A C20 H20B 109.5 . . ?
H20A C20 H20C 109.5 . . ?
H20B C20 H20C 109.5 . . ?
N7 C21 C19 113.2(3) . . ?
N8 C21 N7 126.4(3) . . ?
N8 C21 C19 120.3(3) . . ?
N8 C22 H22 118.4 . . ?
N8 C22 C23 123.2(4) . . ?
C23 C22 H22 118.4 . . ?
C22 C23 H23 121.3 . . ?
C22 C23 C24 117.3(3) . . ?
C24 C23 H23 121.3 . . ?
N7 C24 C23 121.2(4) . . ?
N7 C24 H24 119.4 . . ?
C23 C24 H24 119.4 . . ?
N9 C25 C26 130.9(4) . . ?
N9 C25 C30 108.6(3) . . ?
C26 C25 C30 120.5(3) . . ?
C25 C26 H26 121.4 . . ?
C27 C26 C25 117.1(4) . . ?
C27 C26 H26 121.4 . . ?
C26 C27 H27 119.3 . . ?
C26 C27 C28 121.4(4) . . ?
C28 C27 H27 119.3 . . ?
C27 C28 H28 118.6 . . ?
C29 C28 C27 122.8(4) . . ?
C29 C28 H28 118.6 . . ?
C28 C29 H29 121.9 . . ?
C28 C29 C30 116.2(5) . . ?
C30 C29 H29 121.9 . . ?
N10 C30 C25 106.0(3) . . ?
C29 C30 N10 132.0(4) . . ?
C29 C30 C25 121.9(4) . . ?
N9 C31 N10 113.0(3) . . ?
N9 C31 C33 118.4(3) . . ?
N10 C31 C33 128.6(3) . . ?
N10 C32 H32A 109.5 . . ?
N10 C32 H32B 109.5 . . ?
N10 C32 H32C 109.5 . . ?
H32A C32 H32B 109.5 . . ?
H32A C32 H32C 109.5 . . ?
H32B C32 H32C 109.5 . . ?
N11 C33 C31 113.0(3) . . ?
N12 C33 N11 126.1(4) . . ?
N12 C33 C31 120.8(4) . . ?
N12 C34 H34 119.0 . . ?
N12 C34 C35 122.1(4) . . ?
C35 C34 H34 119.0 . . ?
C34 C35 H35 121.2 . . ?
C36 C35 C34 117.5(4) . . ?
C36 C35 H35 121.2 . . ?
N11 C36 C35 122.1(4) . . ?
N11 C36 H36 119.0 . . ?
C35 C36 H36 119.0 . . ?
F1 B1 F4 109.3(5) . . ?
F2 B1 F1 111.7(6) . . ?
F2 B1 F3 110.4(5) . . ?
F2 B1 F4 109.5(4) . . ?
F3 B1 F1 107.2(4) . . ?
F3 B1 F4 108.7(5) . . ?
F6A B2 F5 114.0(9) . . ?
F6A B2 F8A 107.7(14) . . ?
F7A B2 F5 116.0(9) . . ?
F7A B2 F6A 105.2(13) . . ?
F7A B2 F8A 108.3(14) . . ?
F8A B2 F5 105.4(9) . . ?
F6B B2 F5 108.0(4) . . ?
F7B B2 F5 107.5(4) . . ?
F7B B2 F6B 106.2(5) . . ?
F8B B2 F5 110.2(4) . . ?
F8B B2 F6B 106.7(5) . . ?
F8B B2 F7B 117.8(6) . . ?
C1S O2S C3S 114.9(9) . . ?
O2S C1S H1SA 109.5 . . ?
O2S C1S H1SB 109.5 . . ?
O2S C1S H1SC 109.5 . . ?
H1SA C1S H1SB 109.5 . . ?
H1SA C1S H1SC 109.5 . . ?
H1SB C1S H1SC 109.5 . . ?
O2S C3S C4S 97.4(9) . . ?
C5S C3S O2S 114.3(8) . . ?
C5S C3S C4S 104.5(11) . . ?
C5S C3S C6S 119.8(12) . . ?
C6S C3S O2S 108.6(10) . . ?
C6S C3S C4S 109.7(10) . . ?
C3S C4S H4SA 109.5 . . ?
C3S C4S H4SB 109.5 . . ?
C3S C4S H4SC 109.5 . . ?
H4SA C4S H4SB 109.5 . . ?
H4SA C4S H4SC 109.5 . . ?
H4SB C4S H4SC 109.5 . . ?
C3S C5S H5SA 109.5 . . ?
C3S C5S H5SB 109.5 . . ?
C3S C5S H5SC 109.5 . . ?
H5SA C5S H5SB 109.5 . . ?
H5SA C5S H5SC 109.5 . . ?
H5SB C5S H5SC 109.5 . . ?
C3S C6S H6SA 109.5 . . ?
C3S C6S H6SB 109.5 . . ?
C3S C6S H6SC 109.5 . . ?
H6SA C6S H6SB 109.5 . . ?
H6SA C6S H6SC 109.5 . . ?
H6SB C6S H6SC 109.5 . . ?
N37 C38 C39 163(3) . . ?
C38 C39 H39A 109.5 . . ?
C38 C39 H39B 109.5 . . ?
C38 C39 H39C 109.5 . . ?
H39A C39 H39B 109.5 . . ?
H39A C39 H39C 109.5 . . ?
H39B C39 H39C 109.5 . . ?
N1 C1A C1B 159(5) . . ?
C1C N13 C1D 71(5) . 2_767 ?
N13 C1C C1D 159(4) . . ?
N13 C1C C1D 62(4) . 2_767 ?
C1C C1C N13 130(7) 2_767 . ?
C1C C1C C1D 68(4) 2_767 2_767 ?
C1C C1C C1D 70(5) 2_767 . ?
C1D C1C C1D 138(3) . 2_767 ?
N13 C1D C1C 88(4) 2_767 . ?

loop_
_geom_bond_atom_site_label_1
_geom_bond_atom_site_label_2
_geom_bond_distance
_geom_bond_site_symmetry_2
_geom_bond_publ_flag
Fe1 N14 2.101(3) . ?
Fe1 N3 2.143(3) . ?
Fe1 N5 2.102(3) . ?
Fe1 N7 2.150(3) . ?
Fe1 N9 2.063(3) . ?
Fe1 N11 2.150(3) . ?
N14 C41 1.386(4) . ?
N14 C7 1.329(4) . ?
N2 C6 1.369(5) . ?
N2 C7 1.357(4) . ?
N2 C8 1.465(5) . ?
N3 C9 1.355(4) . ?
N3 C12 1.342(5) . ?
N4 C9 1.325(5) . ?
N4 C10 1.346(5) . ?
N5 C13 1.374(4) . ?
N5 C19 1.335(4) . ?
N6 C18 1.382(5) . ?
N6 C19 1.352(4) . ?
N6 C20 1.471(5) . ?
N7 C21 1.351(4) . ?
N7 C24 1.342(4) . ?
N8 C21 1.321(5) . ?
N8 C22 1.339(5) . ?
N9 C25 1.387(4) . ?
N9 C31 1.325(5) . ?
N10 C30 1.388(5) . ?
N10 C31 1.344(5) . ?
N10 C32 1.469(5) . ?
N11 C33 1.338(5) . ?
N11 C36 1.339(5) . ?
N12 C33 1.317(5) . ?
N12 C34 1.355(6) . ?
C41 C2 1.396(5) . ?
C41 C6 1.401(5) . ?
C2 H2 0.9500 . ?
C2 C3 1.378(6) . ?
C3 H3 0.9500 . ?
C3 C4 1.413(7) . ?
C4 H4 0.9500 . ?
C4 C5 1.357(7) . ?
C5 H5 0.9500 . ?
C5 C6 1.396(5) . ?
C7 C9 1.460(5) . ?
C8 H8A 0.9800 . ?
C8 H8B 0.9800 . ?
C8 H8C 0.9800 . ?
C10 H10 0.9500 . ?
C10 C11 1.352(6) . ?
C11 H11 0.9500 . ?
C11 C12 1.383(6) . ?
C12 H12 0.9500 . ?
C13 C14 1.386(5) . ?
C13 C18 1.398(5) . ?
C14 H14 0.9500 . ?
C14 C1 1.376(6) . ?
C1 H1 0.9500 . ?
C1 C16 1.401(7) . ?
C16 H16 0.9500 . ?
C16 C17 1.369(6) . ?
C17 H17 0.9500 . ?
C17 C18 1.393(5) . ?
C19 C21 1.458(5) . ?
C20 H20A 0.9800 . ?
C20 H20B 0.9800 . ?
C20 H20C 0.9800 . ?
C22 H22 0.9500 . ?
C22 C23 1.365(6) . ?
C23 H23 0.9500 . ?
C23 C24 1.381(6) . ?
C24 H24 0.9500 . ?
C25 C26 1.399(5) . ?
C25 C30 1.400(6) . ?
C26 H26 0.9500 . ?
C26 C27 1.371(5) . ?
C27 H27 0.9500 . ?
C27 C28 1.385(7) . ?
C28 H28 0.9500 . ?
C28 C29 1.375(7) . ?
C29 H29 0.9500 . ?
C29 C30 1.384(6) . ?
C31 C33 1.473(5) . ?
C32 H32A 0.9800 . ?
C32 H32B 0.9800 . ?
C32 H32C 0.9800 . ?
C34 H34 0.9500 . ?
C34 C35 1.362(7) . ?
C35 H35 0.9500 . ?
C35 C36 1.359(6) . ?
C36 H36 0.9500 . ?
F1 B1 1.382(7) . ?
F2 B1 1.333(6) . ?
F3 B1 1.353(6) . ?
F4 B1 1.385(7) . ?
B2 F5 1.394(5) . ?
B2 F6A 1.31(2) . ?
B2 F7A 1.29(2) . ?
B2 F8A 1.38(3) . ?
B2 F6B 1.376(7) . ?
B2 F7B 1.359(6) . ?
B2 F8B 1.349(7) . ?
O2S C1S 1.396(12) . ?
O2S C3S 1.500(13) . ?
C1S H1SA 0.9800 . ?
C1S H1SB 0.9800 . ?
C1S H1SC 0.9800 . ?
C3S C4S 1.567(18) . ?
C3S C5S 1.441(15) . ?
C3S C6S 1.472(17) . ?
C4S H4SA 0.9800 . ?
C4S H4SB 0.9800 . ?
C4S H4SC 0.9800 . ?
C5S H5SA 0.9800 . ?
C5S H5SB 0.9800 . ?
C5S H5SC 0.9800 . ?
C6S H6SA 0.9800 . ?
C6S H6SB 0.9800 . ?
C6S H6SC 0.9800 . ?
N37 C38 1.18(3) . ?
C38 C39 1.29(4) . ?
C39 H39A 0.9800 . ?
C39 H39B 0.9800 . ?
C39 H39C 0.9800 . ?
N1 C1A 1.146(9) . ?
C1A C1B 1.468(10) . ?
C1B C1B 1.66(9) 2_767 ?
N13 C1C 1.151(9) . ?
N13 C1D 1.40(6) 2_767 ?
C1C C1C 1.05(8) 2_767 ?
C1C C1D 1.466(10) . ?
C1C C1D 1.49(8) 2_767 ?

loop_
_geom_torsion_atom_site_label_1
_geom_torsion_atom_site_label_2
_geom_torsion_atom_site_label_3
_geom_torsion_atom_site_label_4
_geom_torsion
_geom_torsion_site_symmetry_1
_geom_torsion_site_symmetry_2
_geom_torsion_site_symmetry_3
_geom_torsion_site_symmetry_4
_geom_torsion_publ_flag
Fe1 N14 C41 C2 -15.4(6) . . . . ?
Fe1 N14 C41 C6 166.3(2) . . . . ?
Fe1 N14 C7 N2 -170.0(2) . . . . ?
Fe1 N14 C7 C9 11.5(4) . . . . ?
Fe1 N3 C9 N4 -178.9(3) . . . . ?
Fe1 N3 C9 C7 -0.6(3) . . . . ?
Fe1 N3 C12 C11 178.8(3) . . . . ?
Fe1 N5 C13 C14 -19.3(6) . . . . ?
Fe1 N5 C13 C18 163.9(3) . . . . ?
Fe1 N5 C19 N6 -167.5(2) . . . . ?
Fe1 N5 C19 C21 14.9(4) . . . . ?
Fe1 N7 C21 N8 -174.9(3) . . . . ?
Fe1 N7 C21 C19 1.7(3) . . . . ?
Fe1 N7 C24 C23 175.1(3) . . . . ?
Fe1 N9 C25 C26 -4.0(6) . . . . ?
Fe1 N9 C25 C30 176.7(3) . . . . ?
Fe1 N9 C31 N10 -177.5(3) . . . . ?
Fe1 N9 C31 C33 2.2(4) . . . . ?
Fe1 N11 C33 N12 -172.9(3) . . . . ?
Fe1 N11 C33 C31 6.8(4) . . . . ?
Fe1 N11 C36 C35 173.7(3) . . . . ?
N14 C41 C2 C3 -178.3(3) . . . . ?
N14 C41 C6 N2 0.5(4) . . . . ?
N14 C41 C6 C5 179.7(3) . . . . ?
N14 C7 C9 N3 -7.3(4) . . . . ?
N14 C7 C9 N4 171.1(3) . . . . ?
N2 C7 C9 N3 174.4(3) . . . . ?
N2 C7 C9 N4 -7.1(5) . . . . ?
N4 C10 C11 C12 -1.2(6) . . . . ?
N5 C13 C14 C1 -178.1(4) . . . . ?
N5 C13 C18 N6 0.6(4) . . . . ?
N5 C13 C18 C17 179.1(3) . . . . ?
N5 C19 C21 N7 -11.1(4) . . . . ?
N5 C19 C21 N8 165.7(3) . . . . ?
N6 C19 C21 N7 171.8(3) . . . . ?
N6 C19 C21 N8 -11.4(5) . . . . ?
N8 C22 C23 C24 -0.1(6) . . . . ?
N9 C25 C26 C27 179.3(4) . . . . ?
N9 C25 C30 N10 0.2(4) . . . . ?
N9 C25 C30 C29 -178.8(4) . . . . ?
N9 C31 C33 N11 -6.1(5) . . . . ?
N9 C31 C33 N12 173.7(4) . . . . ?
N10 C31 C33 N11 173.6(4) . . . . ?
N10 C31 C33 N12 -6.6(6) . . . . ?
N12 C34 C35 C36 2.8(8) . . . . ?
C41 N14 C7 N2 0.8(4) . . . . ?
C41 N14 C7 C9 -177.7(3) . . . . ?
C41 C2 C3 C4 -0.9(6) . . . . ?
C2 C41 C6 N2 -178.0(3) . . . . ?
C2 C41 C6 C5 1.2(5) . . . . ?
C2 C3 C4 C5 1.1(7) . . . . ?
C3 C4 C5 C6 -0.2(6) . . . . ?
C4 C5 C6 N2 178.0(4) . . . . ?
C4 C5 C6 C41 -0.9(5) . . . . ?
C6 N2 C7 N14 -0.5(4) . . . . ?
C6 N2 C7 C9 177.9(3) . . . . ?
C6 C41 C2 C3 -0.3(5) . . . . ?
C7 N14 C41 C2 177.5(4) . . . . ?
C7 N14 C41 C6 -0.7(3) . . . . ?
C7 N2 C6 C41 0.0(4) . . . . ?
C7 N2 C6 C5 -179.1(4) . . . . ?
C8 N2 C6 C41 -178.4(3) . . . . ?
C8 N2 C6 C5 2.5(6) . . . . ?
C8 N2 C7 N14 177.8(3) . . . . ?
C8 N2 C7 C9 -3.9(6) . . . . ?
C9 N3 C12 C11 -0.4(5) . . . . ?
C9 N4 C10 C11 1.2(6) . . . . ?
C10 N4 C9 N3 -0.9(5) . . . . ?
C10 N4 C9 C7 -179.0(3) . . . . ?
C10 C11 C12 N3 0.8(6) . . . . ?
C12 N3 C9 N4 0.5(5) . . . . ?
C12 N3 C9 C7 178.8(3) . . . . ?
C13 N5 C19 N6 2.3(4) . . . . ?
C13 N5 C19 C21 -175.2(3) . . . . ?
C13 C14 C1 C16 0.6(6) . . . . ?
C14 C13 C18 N6 -176.6(3) . . . . ?
C14 C13 C18 C17 1.8(5) . . . . ?
C14 C1 C16 C17 0.3(7) . . . . ?
C1 C16 C17 C18 -0.2(7) . . . . ?
C16 C17 C18 N6 177.1(4) . . . . ?
C16 C17 C18 C13 -0.9(6) . . . . ?
C18 N6 C19 N5 -2.0(4) . . . . ?
C18 N6 C19 C21 175.3(3) . . . . ?
C18 C13 C14 C1 -1.6(5) . . . . ?
C19 N5 C13 C14 175.0(4) . . . . ?
C19 N5 C13 C18 -1.8(4) . . . . ?
C19 N6 C18 C13 0.8(4) . . . . ?
C19 N6 C18 C17 -177.5(4) . . . . ?
C20 N6 C18 C13 -177.7(4) . . . . ?
C20 N6 C18 C17 4.1(7) . . . . ?
C20 N6 C19 N5 176.4(4) . . . . ?
C20 N6 C19 C21 -6.3(6) . . . . ?
C21 N7 C24 C23 -0.4(5) . . . . ?
C21 N8 C22 C23 0.8(6) . . . . ?
C22 N8 C21 N7 -1.4(5) . . . . ?
C22 N8 C21 C19 -177.7(3) . . . . ?
C22 C23 C24 N7 -0.1(6) . . . . ?
C24 N7 C21 N8 1.2(5) . . . . ?
C24 N7 C21 C19 177.8(3) . . . . ?
C25 N9 C31 N10 0.2(4) . . . . ?
C25 N9 C31 C33 180.0(3) . . . . ?
C25 C26 C27 C28 0.7(6) . . . . ?
C26 C25 C30 N10 -179.1(3) . . . . ?
C26 C25 C30 C29 1.8(6) . . . . ?
C26 C27 C28 C29 -0.2(7) . . . . ?
C27 C28 C29 C30 0.4(7) . . . . ?
C28 C29 C30 N10 -180.0(5) . . . . ?
C28 C29 C30 C25 -1.2(7) . . . . ?
C30 N10 C31 N9 -0.1(5) . . . . ?
C30 N10 C31 C33 -179.8(4) . . . . ?
C30 C25 C26 C27 -1.5(5) . . . . ?
C31 N9 C25 C26 179.0(4) . . . . ?
C31 N9 C25 C30 -0.3(4) . . . . ?
C31 N10 C30 C25 -0.1(4) . . . . ?
C31 N10 C30 C29 178.8(5) . . . . ?
C32 N10 C30 C25 -176.8(4) . . . . ?
C32 N10 C30 C29 2.1(8) . . . . ?
C32 N10 C31 N9 176.4(4) . . . . ?
C32 N10 C31 C33 -3.3(7) . . . . ?
C33 N11 C36 C35 -0.7(6) . . . . ?
C33 N12 C34 C35 -1.5(8) . . . . ?
C34 N12 C33 N11 -1.1(7) . . . . ?
C34 N12 C33 C31 179.1(4) . . . . ?
C34 C35 C36 N11 -1.6(7) . . . . ?
C36 N11 C33 N12 2.3(6) . . . . ?
C36 N11 C33 C31 -178.0(3) . . . . ?
C1S O2S C3S C4S -179.6(9) . . . . ?
C1S O2S C3S C5S -70.0(13) . . . . ?
C1S O2S C3S C6S 66.6(12) . . . . ?
N1 C1A C1B C1B -178(18) . . . 2_767 ?
N13 C1C C1D N13 -177(18) . . . 2_767 ?
N13 C1C C1D C1C -176(26) . . . 2_767 ?
C1C C1C C1D N13 -1(8) 2_767 . . 2_767 ?
C1D N13 C1C C1C 2(13) 2_767 . . 2_767 ?
C1D N13 C1C C1D 177(19) 2_767 . . . ?
C1D C1C C1D N13 -1(8) 2_767 . . 2_767 ?
C1D C1C C1D C1C 0.003(14) 2_767 . . 2_767 ?

loop_
_exptl_oxdiff_crystal_face_indexfrac_h
_exptl_oxdiff_crystal_face_indexfrac_k
_exptl_oxdiff_crystal_face_indexfrac_l
_exptl_oxdiff_crystal_face_x
_exptl_oxdiff_crystal_face_y
_exptl_oxdiff_crystal_face_z
-0.0005 0.0016 0.9992 -0.0995 -0.0336 0.0212
0.0005 -0.0016 -0.9992 0.0995 0.0336 -0.0212
-1.9967 -1.0007 -0.9962 -0.0040 0.2656 0.0641
0.9979 1.0008 0.9973 -0.0173 -0.1701 0.0295
2.9975 -1.9988 -0.0015 -0.0580 -0.2050 -0.4845
-2.9975 1.9988 0.0015 0.0580 0.2050 0.4845
-3.9890 -7.0040 -5.9850 0.0855 0.8701 -0.4659
